data_9016085
loop_
_publ_author_name
'Artigas, M.'
'Fruchart, R.'
'Bacmann, M.'
'Fruchart, D.'
'Wolfers, P.'

_publ_section_title
;
 Synthesis and stuctural characterisation of a new allotropic type of FeRhP
 _cod_database_code 1008797
;
_journal_name_full 'European Journal of Solid State and Inorganic Chemistry'
_journal_page_first 991
_journal_page_last 1010
_journal_volume 34
_journal_year 1997
_chemical_formula_sum 'Fe1.955 P2 Rh2.045'
_space_group_IT_number 189
_symmetry_space_group_name_Hall 'P -6 -2'
_symmetry_space_group_name_H-M 'P -6 2 m'
_cell_angle_alpha 90
_cell_angle_beta 90
_cell_angle_gamma 120
_cell_length_a 11.882
_cell_length_b 11.882
_cell_length_c 3.599
_cell_formula_units_Z 6
_cell_volume 440.039
_database_code_amcsd 0016669
_exptl_crystal_density_diffrn 8.639
_cod_duplicate_entry 1008797
_cod_original_formula_sum 'Rh2.045 Fe1.955 P2'
_cod_database_code 9016085
_amcsd_formula_title 'Fe0.977 P Rh1.023'

loop_
_space_group_symop_operation_xyz
x,y,z
-x,-x+y,z
-x+y,-x,-z
y,x,-z
-y,x-y,z
x-y,-y,z
x,y,-z
-x,-x+y,-z
-x+y,-x,z
y,x,z
-y,x-y,-z
x-y,-y,-z

loop_
_atom_site_label
_atom_site_fract_x
_atom_site_fract_y
_atom_site_fract_z
_atom_site_occupancy
Rh1 0.32600 0.00000 0.00000 1.00000
Rh2 0.79630 0.00000 0.00000 0.46000
Fe1 0.79630 0.00000 0.00000 0.54000
Rh3 0.16690 0.54110 0.50000 0.59000
Fe3 0.16690 0.54110 0.50000 0.41000
Rh4 0.13690 0.00000 0.50000 1.00000
Rh5 0.63140 0.00000 0.50000 0.09000
Fe4 0.63140 0.00000 0.50000 0.91000
Rh6 0.17920 0.71940 0.00000 0.18000
Fe6 0.17920 0.71940 0.00000 0.82000
P1 0.00000 0.00000 0.00000 1.00000
P2 0.51640 0.00000 0.00000 1.00000
P3 0.34350 0.16650 0.50000 1.00000
P4 0.33333 0.66667 0.00000 1.00000

loop_
_cod_related_entry_id
_cod_related_entry_database
_cod_related_entry_code
1 AMCSD 0016669
